data_7150582
loop_
_publ_author_name
'Podoprygorina, Ganna'
'Bolte, Michael'
'B\"ohmer, Volker'

_publ_section_title
;
 Tetra-urea calix[4]arenes 1,3-bridged at the narrow rim
;
_journal_issue 8
_journal_name_full 'Organic &amp; Biomolecular Chemistry'
_journal_page_first 1592
_journal_page_last 1598
_journal_paper_doi 10.1039/B819710e
_journal_volume 7
_journal_year 2009
_chemical_formula_sum 'C56 H65 I N6 O17'
_chemical_formula_weight 1221.04
_chemical_name_systematic
;
?
;
_space_group_IT_number 14
_symmetry_cell_setting monoclinic
_symmetry_space_group_name_Hall '-P 2yn'
_symmetry_space_group_name_H-M 'P 1 21/n 1'
_atom_sites_solution_hydrogens geom
_atom_sites_solution_primary direct
_atom_sites_solution_secondary difmap
_audit_creation_method SHELXL-97
_cell_angle_alpha 90.00
_cell_angle_beta 94.788(3)
_cell_angle_gamma 90.00
_cell_formula_units_Z 4
_cell_length_a 13.2687(5)
_cell_length_b 13.5843(4)
_cell_length_c 31.5174(12)
_cell_measurement_reflns_used 55356
_cell_measurement_temperature 173(2)
_cell_measurement_theta_max 25.8
_cell_measurement_theta_min 2.2
_cell_volume 5661.1(3)
_computing_cell_refinement 'X-Area (Stoe & Cie, 2001)'
_computing_data_collection 'X-Area (Stoe & Cie, 2001)'
_computing_data_reduction 'X-Area (Stoe & Cie, 2001)'
_computing_molecular_graphics 'XP in SHELXTL-Plus (Sheldrick, 1991)'
_computing_publication_material SHELXL97
_computing_structure_refinement 'SHELXL97 (Sheldrick, 1997) '
_computing_structure_solution 'SHELXS97 (Sheldrick, 1990) '
_diffrn_ambient_temperature 173(2)
_diffrn_measured_fraction_theta_full 0.999
_diffrn_measured_fraction_theta_max 0.995
_diffrn_measurement_device_type 'STOE IPDS II two-circle-diffractometer'
_diffrn_measurement_method \w
_diffrn_radiation_monochromator graphite
_diffrn_radiation_source 'fine-focus sealed tube'
_diffrn_radiation_type MoK\a
_diffrn_radiation_wavelength 0.71073
_diffrn_reflns_av_R_equivalents 0.0419
_diffrn_reflns_av_sigmaI/netI 0.0248
_diffrn_reflns_limit_h_max 16
_diffrn_reflns_limit_h_min -16
_diffrn_reflns_limit_k_max 16
_diffrn_reflns_limit_k_min -16
_diffrn_reflns_limit_l_max 38
_diffrn_reflns_limit_l_min -35
_diffrn_reflns_number 58800
_diffrn_reflns_theta_full 25.00
_diffrn_reflns_theta_max 25.44
_diffrn_reflns_theta_min 2.15
_diffrn_standards_number 0
_exptl_absorpt_coefficient_mu 0.642
_exptl_absorpt_correction_T_max 0.9327
_exptl_absorpt_correction_T_min 0.8878
_exptl_absorpt_correction_type multi-scan
_exptl_absorpt_process_details 'MULABS (Spek, 2003; Blessing, 1995)'
_exptl_crystal_colour colourless
_exptl_crystal_density_diffrn 1.433
_exptl_crystal_density_method 'not measured'
_exptl_crystal_description block
_exptl_crystal_F_000 2528
_exptl_crystal_size_max 0.19
_exptl_crystal_size_mid 0.16
_exptl_crystal_size_min 0.11
_refine_diff_density_max 1.136
_refine_diff_density_min -0.998
_refine_diff_density_rms 0.059
_refine_ls_extinction_method none
_refine_ls_goodness_of_fit_ref 1.045
_refine_ls_hydrogen_treatment constr
_refine_ls_matrix_type full
_refine_ls_number_parameters 812
_refine_ls_number_reflns 10402
_refine_ls_number_restraints 0
_refine_ls_restrained_S_all 1.045
_refine_ls_R_factor_all 0.0429
_refine_ls_R_factor_gt 0.0352
_refine_ls_shift/su_max 0.002
_refine_ls_shift/su_mean 0.000
_refine_ls_structure_factor_coef Fsqd
_refine_ls_weighting_details 'calc w=1/[\s^2^(Fo^2^)+(0.0557P)^2^+3.0722P] where P=(Fo^2^+2Fc^2^)/3'
_refine_ls_weighting_scheme calc
_refine_ls_wR_factor_gt 0.0918
_refine_ls_wR_factor_ref 0.0952
_reflns_number_gt 8887
_reflns_number_total 10402
_reflns_threshold_expression I>2\s(I)
_cod_data_source_file B819710e.txt
_cod_data_source_block boeh63
_cod_depositor_comments
;
The following automatic conversions were performed:
'_symmetry_cell_setting' value 'Monoclinic' changed to 'monoclinic'
according to '/home/saulius/struct/CIF-dictionaries/cif_core.dic'
dictionary named 'cif_core.dic' version 2.4.1 from 2010-06-29.

Automatic conversion script
Id: cif_fix_enum 1527 2010-12-29 10:47:43Z saulius 
;
_cod_original_sg_symbol_H-M 'P 21/n'
_cod_database_code 7150582

loop_
_symmetry_equiv_pos_as_xyz
'x, y, z'
'-x+1/2, y+1/2, -z+1/2'
'-x, -y, -z'
'x-1/2, -y-1/2, z-1/2'

loop_
_atom_site_label
_atom_site_type_symbol
_atom_site_fract_x
_atom_site_fract_y
_atom_site_fract_z
_atom_site_U_iso_or_equiv
_atom_site_adp_type
_atom_site_occupancy
_atom_site_symmetry_multiplicity
_atom_site_calc_flag
_atom_site_refinement_flags
_atom_site_disorder_assembly
_atom_site_disorder_group
I1 I 0.826801(14) 0.124854(13) 0.586234(6) 0.04052(7) Uani 1 1 d . . .
C1 C 0.32920(17) 0.78126(16) 0.52226(7) 0.0267(5) Uani 1 1 d . . .
H1A H 0.3703 0.7218 0.5294 0.032 Uiso 1 1 calc R . .
H1B H 0.3204 0.7875 0.4909 0.032 Uiso 1 1 calc R . .
C11 C 0.38288(17) 0.87161(16) 0.54132(7) 0.0258(5) Uani 1 1 d . . .
C12 C 0.42849(16) 0.86973(15) 0.58314(7) 0.0248(4) Uani 1 1 d . . .
C13 C 0.45518(17) 0.95598(17) 0.60571(8) 0.0273(5) Uani 1 1 d . . .
C14 C 0.44859(17) 1.04543(16) 0.58355(8) 0.0302(5) Uani 1 1 d . . .
H14 H 0.4679 1.1053 0.5975 0.036 Uiso 1 1 calc R . .
C15 C 0.41364(18) 1.04523(17) 0.54114(8) 0.0308(5) Uani 1 1 d . . .
C16 C 0.37755(18) 0.96148(17) 0.51969(8) 0.0296(5) Uani 1 1 d . . .
H16 H 0.3498 0.9652 0.4910 0.035 Uiso 1 1 calc R . .
O12 O 0.44079(12) 0.78077(11) 0.60407(5) 0.0267(3) Uani 1 1 d . . .
C121 C 0.52683(17) 0.72504(16) 0.59129(8) 0.0283(5) Uani 1 1 d . . .
H12A H 0.5284 0.7292 0.5600 0.034 Uiso 1 1 calc R . .
H12B H 0.5185 0.6549 0.5988 0.034 Uiso 1 1 calc R . .
C122 C 0.62692(17) 0.76269(17) 0.61248(8) 0.0299(5) Uani 1 1 d . . .
H12C H 0.6247 0.7601 0.6438 0.036 Uiso 1 1 calc R . .
H12D H 0.6360 0.8323 0.6043 0.036 Uiso 1 1 calc R . .
C123 C 0.71741(19) 0.70276(18) 0.60001(8) 0.0329(5) Uani 1 1 d . . .
H12E H 0.7228 0.7081 0.5690 0.039 Uiso 1 1 calc R . .
H12F H 0.7805 0.7289 0.6149 0.039 Uiso 1 1 calc R . .
N124 N 0.70417(17) 0.60007(15) 0.61166(7) 0.0319(4) Uani 1 1 d . . .
H124 H 0.667(2) 0.590(2) 0.6309(10) 0.033(7) Uiso 1 1 d . . .
C125 C 0.75311(17) 0.52552(18) 0.59411(7) 0.0290(5) Uani 1 1 d . . .
O125 O 0.82083(13) 0.53944(14) 0.57030(6) 0.0385(4) Uani 1 1 d . . .
N15 N 0.41032(18) 1.13909(15) 0.51738(8) 0.0412(5) Uani 1 1 d . . .
O151 O 0.36358(18) 1.14157(15) 0.48230(8) 0.0550(6) Uani 1 1 d . . .
O152 O 0.4565(2) 1.20952(14) 0.53373(8) 0.0609(6) Uani 1 1 d . . .
C2 C 0.48036(18) 0.95191(18) 0.65358(8) 0.0310(5) Uani 1 1 d . . .
H2A H 0.5075 1.0162 0.6640 0.037 Uiso 1 1 calc R . .
H2B H 0.5323 0.9009 0.6607 0.037 Uiso 1 1 calc R . .
C21 C 0.38426(18) 0.92751(17) 0.67475(7) 0.0279(5) Uani 1 1 d . . .
C22 C 0.36979(17) 0.83995(17) 0.69699(7) 0.0265(5) Uani 1 1 d . A .
C23 C 0.27488(18) 0.81280(17) 0.71012(7) 0.0279(5) Uani 1 1 d . . .
C24 C 0.1947(2) 0.87813(19) 0.70173(9) 0.0384(6) Uani 1 1 d . . .
H24 H 0.1287 0.8612 0.7089 0.046 Uiso 1 1 calc R . .
C25 C 0.2121(2) 0.9676(2) 0.68296(9) 0.0419(7) Uani 1 1 d . . .
C26 C 0.3041(2) 0.99381(18) 0.66922(8) 0.0344(5) Uani 1 1 d . . .
H26 H 0.3128 1.0560 0.6562 0.041 Uiso 1 1 calc R . .
O22 O 0.45056(12) 0.77608(12) 0.70548(5) 0.0303(4) Uani 1 1 d . . .
C221 C 0.5266(5) 0.8118(5) 0.7384(2) 0.0456(19) Uani 0.536(11) 1 d P A 1
H22A H 0.5890 0.7721 0.7377 0.055 Uiso 0.536(11) 1 calc PR A 1
H22B H 0.5437 0.8810 0.7322 0.055 Uiso 0.536(11) 1 calc PR A 1
C222 C 0.4914(6) 0.8062(7) 0.7803(2) 0.076(3) Uani 0.536(11) 1 d P A 1
H22C H 0.4644 0.7402 0.7863 0.091 Uiso 0.536(11) 1 calc PR A 1
H22D H 0.4398 0.8570 0.7847 0.091 Uiso 0.536(11) 1 calc PR A 1
C223 C 0.604(3) 0.829(2) 0.8097(10) 0.159(13) Uani 0.536(11) 1 d P A 1
H22E H 0.5918 0.8324 0.8400 0.238 Uiso 0.536(11) 1 calc PR A 1
H22F H 0.6310 0.8925 0.8009 0.238 Uiso 0.536(11) 1 calc PR A 1
H22G H 0.6519 0.7767 0.8051 0.238 Uiso 0.536(11) 1 calc PR A 1
C224 C 0.4903(5) 0.7722(6) 0.7509(2) 0.0363(19) Uani 0.464(11) 1 d P A 2
H22H H 0.5255 0.7088 0.7567 0.044 Uiso 0.464(11) 1 calc PR A 2
H22I H 0.4335 0.7763 0.7693 0.044 Uiso 0.464(11) 1 calc PR A 2
C225 C 0.5616(8) 0.8548(7) 0.7609(3) 0.078(3) Uani 0.464(11) 1 d P A 2
H22J H 0.5293 0.9189 0.7533 0.093 Uiso 0.464(11) 1 calc PR A 2
H22K H 0.6232 0.8476 0.7455 0.093 Uiso 0.464(11) 1 calc PR A 2
C226 C 0.588(2) 0.8465(18) 0.8109(9) 0.085(6) Uani 0.464(11) 1 d P A 2
H22L H 0.6345 0.8995 0.8205 0.128 Uiso 0.464(11) 1 calc PR A 2
H22M H 0.6198 0.7827 0.8176 0.128 Uiso 0.464(11) 1 calc PR A 2
H22N H 0.5257 0.8521 0.8254 0.128 Uiso 0.464(11) 1 calc PR A 2
N25 N 0.1274(3) 1.0369(3) 0.67619(12) 0.0869(13) Uani 1 1 d . . .
O251 O 0.0453(3) 1.0057(4) 0.6772(3) 0.292(5) Uani 1 1 d . . .
O252 O 0.1446(2) 1.12295(18) 0.66906(9) 0.0760(8) Uani 1 1 d . . .
C3 C 0.25634(18) 0.71431(17) 0.73170(7) 0.0289(5) Uani 1 1 d . . .
H3A H 0.3149 0.6702 0.7290 0.035 Uiso 1 1 calc R . .
H3B H 0.2495 0.7252 0.7624 0.035 Uiso 1 1 calc R . .
C31 C 0.16134(17) 0.66606(17) 0.71148(7) 0.0276(5) Uani 1 1 d . . .
C32 C 0.16136(17) 0.62852(16) 0.67013(8) 0.0264(5) Uani 1 1 d . . .
C33 C 0.07246(18) 0.59999(17) 0.64579(8) 0.0281(5) Uani 1 1 d . . .
C34 C -0.01689(19) 0.60039(18) 0.66578(8) 0.0333(5) Uani 1 1 d . . .
H34 H -0.0786 0.5811 0.6506 0.040 Uiso 1 1 calc R . .
C35 C -0.01526(19) 0.62923(19) 0.70805(8) 0.0350(5) Uani 1 1 d . . .
C36 C 0.07092(18) 0.66336(18) 0.73131(8) 0.0315(5) Uani 1 1 d . . .
H36 H 0.0687 0.6844 0.7600 0.038 Uiso 1 1 calc R . .
O32 O 0.25297(12) 0.62668(11) 0.65253(5) 0.0283(3) Uani 1 1 d . . .
C321 C 0.29433(19) 0.52836(19) 0.64838(8) 0.0338(5) Uani 1 1 d . . .
H32A H 0.3589 0.5332 0.6348 0.041 Uiso 1 1 calc R . .
H32B H 0.2468 0.4890 0.6293 0.041 Uiso 1 1 calc R . .
C322 C 0.3132(2) 0.47502(19) 0.69069(8) 0.0359(6) Uani 1 1 d . . .
H32C H 0.2494 0.4710 0.7047 0.043 Uiso 1 1 calc R . .
H32D H 0.3628 0.5125 0.7096 0.043 Uiso 1 1 calc R . .
C323 C 0.3536(2) 0.37159(18) 0.68400(9) 0.0365(6) Uani 1 1 d . . .
H32E H 0.3612 0.3363 0.7116 0.044 Uiso 1 1 calc R . .
H32F H 0.3051 0.3345 0.6645 0.044 Uiso 1 1 calc R . .
N324 N 0.45118(16) 0.37702(16) 0.66599(7) 0.0315(4) Uani 1 1 d . . .
H324 H 0.479(2) 0.431(2) 0.6672(9) 0.032(7) Uiso 1 1 d . . .
C325 C 0.49622(18) 0.29666(17) 0.65169(8) 0.0308(5) Uani 1 1 d . . .
O325 O 0.45916(15) 0.21413(13) 0.65406(6) 0.0417(4) Uani 1 1 d . . .
N35 N -0.11096(18) 0.6274(2) 0.72888(8) 0.0502(6) Uani 1 1 d . . .
O351 O -0.10955(18) 0.6544(2) 0.76583(8) 0.0775(9) Uani 1 1 d . . .
O352 O -0.18758(17) 0.5999(3) 0.70806(8) 0.0810(9) Uani 1 1 d . . .
C4 C 0.07233(18) 0.58034(17) 0.59821(7) 0.0293(5) Uani 1 1 d . . .
H4A H 0.1204 0.5266 0.5932 0.035 Uiso 1 1 calc R . .
H4B H 0.0040 0.5595 0.5866 0.035 Uiso 1 1 calc R . .
C41 C 0.10295(17) 0.67357(17) 0.57578(7) 0.0271(5) Uani 1 1 d . . .
C42 C 0.19529(17) 0.68226(16) 0.55708(7) 0.0251(5) Uani 1 1 d . B .
C43 C 0.22607(17) 0.77161(16) 0.54007(7) 0.0253(4) Uani 1 1 d . . .
C44 C 0.16193(19) 0.85265(18) 0.54072(8) 0.0323(5) Uani 1 1 d . . .
H44 H 0.1808 0.9140 0.5293 0.039 Uiso 1 1 calc R . .
C45 C 0.07013(19) 0.84233(19) 0.55830(9) 0.0355(6) Uani 1 1 d . . .
C46 C 0.04002(18) 0.75523(19) 0.57567(8) 0.0332(5) Uani 1 1 d . . .
H46 H -0.0234 0.7510 0.5875 0.040 Uiso 1 1 calc R . .
O42 O 0.25963(12) 0.60253(11) 0.55763(5) 0.0268(3) Uani 1 1 d . . .
C421 C 0.2510(16) 0.5357(16) 0.5212(5) 0.052(6) Uani 0.41(2) 1 d P B 1
H42A H 0.1984 0.4861 0.5259 0.062 Uiso 0.41(2) 1 calc PR B 1
H42B H 0.2277 0.5738 0.4955 0.062 Uiso 0.41(2) 1 calc PR B 1
C422 C 0.3425(9) 0.4853(11) 0.5134(3) 0.046(3) Uani 0.41(2) 1 d P B 1
H42C H 0.3180 0.4210 0.5019 0.056 Uiso 0.41(2) 1 calc PR B 1
H42D H 0.3660 0.5211 0.4887 0.056 Uiso 0.41(2) 1 calc PR B 1
C423 C 0.4150(15) 0.4658(15) 0.5325(11) 0.114(9) Uani 0.41(2) 1 d P B 1
H42E H 0.4496 0.4136 0.5180 0.172 Uiso 0.41(2) 1 calc PR B 1
H42F H 0.3999 0.4427 0.5608 0.172 Uiso 0.41(2) 1 calc PR B 1
H42G H 0.4586 0.5240 0.5356 0.172 Uiso 0.41(2) 1 calc PR B 1
C424 C 0.2385(12) 0.5414(10) 0.5205(4) 0.042(3) Uani 0.59(2) 1 d P B 2
H42H H 0.2530 0.5774 0.4944 0.051 Uiso 0.59(2) 1 calc PR B 2
H42I H 0.1667 0.5207 0.5178 0.051 Uiso 0.59(2) 1 calc PR B 2
C425 C 0.3074(8) 0.4526(5) 0.5272(3) 0.050(2) Uani 0.59(2) 1 d P B 2
H42J H 0.2699 0.4035 0.5429 0.060 Uiso 0.59(2) 1 calc PR B 2
H42K H 0.3144 0.4244 0.4986 0.060 Uiso 0.59(2) 1 calc PR B 2
C426 C 0.4096(10) 0.4571(10) 0.5486(3) 0.084(4) Uani 0.59(2) 1 d P B 2
H42L H 0.4366 0.3902 0.5524 0.126 Uiso 0.59(2) 1 calc PR B 2
H42M H 0.4072 0.4886 0.5764 0.126 Uiso 0.59(2) 1 calc PR B 2
H42N H 0.4534 0.4953 0.5312 0.126 Uiso 0.59(2) 1 calc PR B 2
N45 N 0.00323(19) 0.92874(19) 0.55908(9) 0.0533(7) Uani 1 1 d . . .
O451 O 0.0353(2) 1.00848(18) 0.54913(13) 0.0961(11) Uani 1 1 d . . .
O452 O -0.08200(18) 0.91673(18) 0.56994(10) 0.0707(7) Uani 1 1 d . . .
C51 C 0.71763(17) 0.42350(17) 0.60411(7) 0.0279(5) Uani 1 1 d . . .
C52 C 0.62671(18) 0.40798(17) 0.62239(8) 0.0297(5) Uani 1 1 d . . .
H52 H 0.5860 0.4630 0.6284 0.036 Uiso 1 1 calc R . .
C53 C 0.59446(18) 0.31390(17) 0.63200(8) 0.0294(5) Uani 1 1 d . . .
C54 C 0.65327(19) 0.23290(18) 0.62230(8) 0.0317(5) Uani 1 1 d . . .
H54 H 0.6330 0.1681 0.6291 0.038 Uiso 1 1 calc R . .
C55 C 0.74190(19) 0.24837(18) 0.60254(8) 0.0318(5) Uani 1 1 d . . .
C56 C 0.77501(18) 0.34220(18) 0.59362(7) 0.0307(5) Uani 1 1 d . . .
H56 H 0.8362 0.3512 0.5805 0.037 Uiso 1 1 calc R . .
O1W O 0.54641(17) 0.58633(15) 0.67978(7) 0.0404(4) Uani 1 1 d . . .
H1WA H 0.568(3) 0.565(3) 0.7029(13) 0.061(11) Uiso 1 1 d . . .
H1WB H 0.513(3) 0.634(3) 0.6835(12) 0.057(11) Uiso 1 1 d . . .
O61 O 0.6103(2) 0.5018(2) 0.75526(8) 0.0805(8) Uani 1 1 d . . .
C62 C 0.6667(3) 0.5474(3) 0.79090(11) 0.0631(9) Uani 1 1 d . . .
H62A H 0.6207 0.5729 0.8115 0.076 Uiso 1 1 calc R . .
H62B H 0.7080 0.6025 0.7813 0.076 Uiso 1 1 calc R . .
C63 C 0.7321(3) 0.4687(4) 0.81038(16) 0.0950(16) Uani 1 1 d . . .
H63A H 0.7436 0.4779 0.8416 0.114 Uiso 1 1 calc R . .
H63B H 0.7983 0.4675 0.7980 0.114 Uiso 1 1 calc R . .
C64 C 0.6740(4) 0.3756(4) 0.79996(15) 0.0879(14) Uani 1 1 d . . .
H64A H 0.7200 0.3186 0.7983 0.105 Uiso 1 1 calc R . .
H64B H 0.6253 0.3619 0.8214 0.105 Uiso 1 1 calc R . .
C65 C 0.6205(3) 0.3983(3) 0.75727(13) 0.0722(11) Uani 1 1 d . . .
H65A H 0.6603 0.3743 0.7342 0.087 Uiso 1 1 calc R . .
H65B H 0.5532 0.3664 0.7543 0.087 Uiso 1 1 calc R . .
O71 O 0.0754(10) 0.3491(6) 0.5662(3) 0.069(3) Uani 0.382(18) 1 d P C 1
O71' O 0.0639(7) 0.3105(11) 0.5858(4) 0.137(6) Uani 0.618(18) 1 d P C 2
C72 C 0.0544(4) 0.2990(5) 0.53311(19) 0.1094(18) Uani 1 1 d . . .
H72A H 0.0423 0.3425 0.5080 0.131 Uiso 0.382(18) 1 calc PR C 1
H72B H -0.0071 0.2590 0.5359 0.131 Uiso 0.382(18) 1 calc PR C 1
H72C H -0.0099 0.2671 0.5224 0.131 Uiso 0.618(18) 1 calc PR C 2
H72D H 0.0610 0.3631 0.5187 0.131 Uiso 0.618(18) 1 calc PR C 2
C73 C 0.1441(5) 0.2334(4) 0.52828(18) 0.1042(17) Uani 1 1 d . C .
H73A H 0.1901 0.2633 0.5088 0.125 Uiso 1 1 calc R . .
H73B H 0.1220 0.1682 0.5169 0.125 Uiso 1 1 calc R . .
C74 C 0.1958(5) 0.2236(4) 0.57243(18) 0.1113(19) Uani 1 1 d . . .
H74A H 0.2044 0.1539 0.5812 0.134 Uiso 0.382(18) 1 calc PR C 1
H74B H 0.2622 0.2572 0.5752 0.134 Uiso 0.382(18) 1 calc PR C 1
H74C H 0.2700 0.2191 0.5712 0.134 Uiso 0.618(18) 1 calc PR C 2
H74D H 0.1723 0.1635 0.5864 0.134 Uiso 0.618(18) 1 calc PR C 2
C75 C 0.1211(13) 0.2743(11) 0.5963(3) 0.054(4) Uani 0.382(18) 1 d P C 1
H75A H 0.1540 0.3061 0.6221 0.065 Uiso 0.382(18) 1 calc PR C 1
H75B H 0.0691 0.2277 0.6048 0.065 Uiso 0.382(18) 1 calc PR C 1
C75' C 0.1690(6) 0.3145(6) 0.59715(19) 0.0536(19) Uani 0.618(18) 1 d P C 2
H75C H 0.1859 0.3072 0.6282 0.064 Uiso 0.618(18) 1 calc PR C 2
H75D H 0.2004 0.3750 0.5868 0.064 Uiso 0.618(18) 1 calc PR C 2

loop_
_atom_site_aniso_label
_atom_site_aniso_U_11
_atom_site_aniso_U_22
_atom_site_aniso_U_33
_atom_site_aniso_U_23
_atom_site_aniso_U_13
_atom_site_aniso_U_12
I1 0.04273(11) 0.03796(10) 0.04028(11) -0.00556(7) -0.00016(7) 0.02266(7)
C1 0.0274(11) 0.0258(11) 0.0269(11) -0.0015(9) 0.0017(9) 0.0013(9)
C11 0.0250(11) 0.0244(11) 0.0284(11) 0.0006(9) 0.0049(9) 0.0016(9)
C12 0.0218(10) 0.0222(10) 0.0310(12) 0.0015(9) 0.0049(9) 0.0008(8)
C13 0.0230(11) 0.0265(11) 0.0327(12) -0.0017(9) 0.0051(9) -0.0015(9)
C14 0.0284(12) 0.0215(11) 0.0418(14) -0.0029(10) 0.0101(10) -0.0019(9)
C15 0.0302(12) 0.0227(11) 0.0408(14) 0.0069(10) 0.0111(10) 0.0028(9)
C16 0.0273(12) 0.0314(12) 0.0303(12) 0.0035(9) 0.0047(9) 0.0037(9)
O12 0.0282(8) 0.0222(7) 0.0298(8) 0.0030(6) 0.0022(7) 0.0008(6)
C121 0.0309(12) 0.0201(10) 0.0332(12) 0.0000(9) -0.0013(10) 0.0030(9)
C122 0.0295(12) 0.0247(11) 0.0350(13) 0.0005(9) -0.0007(10) 0.0003(9)
C123 0.0318(13) 0.0290(12) 0.0379(14) 0.0033(10) 0.0026(10) 0.0002(10)
N124 0.0360(11) 0.0284(10) 0.0320(11) 0.0027(8) 0.0076(9) 0.0061(8)
C125 0.0236(11) 0.0345(12) 0.0279(12) -0.0018(9) -0.0038(9) 0.0054(9)
O125 0.0275(9) 0.0441(10) 0.0446(10) -0.0064(8) 0.0070(8) -0.0011(7)
N15 0.0462(13) 0.0271(11) 0.0525(15) 0.0080(10) 0.0167(11) 0.0038(10)
O151 0.0651(14) 0.0440(12) 0.0555(14) 0.0228(10) 0.0021(11) 0.0038(10)
O152 0.0869(17) 0.0261(10) 0.0713(15) 0.0052(10) 0.0151(13) -0.0100(10)
C2 0.0293(12) 0.0279(11) 0.0356(13) -0.0059(10) 0.0003(10) -0.0043(9)
C21 0.0333(12) 0.0262(11) 0.0237(11) -0.0072(9) -0.0002(9) -0.0011(9)
C22 0.0276(11) 0.0268(11) 0.0242(11) -0.0080(9) -0.0023(9) 0.0020(9)
C23 0.0320(12) 0.0293(12) 0.0223(11) -0.0052(9) 0.0016(9) 0.0029(9)
C24 0.0350(14) 0.0419(14) 0.0403(14) 0.0062(11) 0.0151(11) 0.0114(11)
C25 0.0441(15) 0.0387(14) 0.0451(15) 0.0087(12) 0.0169(12) 0.0218(12)
C26 0.0450(15) 0.0282(12) 0.0309(13) -0.0020(10) 0.0092(11) 0.0068(10)
O22 0.0253(8) 0.0316(8) 0.0324(9) -0.0022(7) -0.0063(7) 0.0036(7)
C221 0.041(3) 0.044(3) 0.047(4) 0.006(3) -0.022(3) -0.008(3)
C222 0.066(5) 0.115(7) 0.045(5) 0.006(4) -0.008(3) -0.034(4)
C223 0.23(3) 0.15(2) 0.081(15) 0.008(13) -0.105(19) -0.052(16)
C224 0.034(3) 0.044(4) 0.029(4) 0.003(3) -0.008(3) -0.004(3)
C225 0.086(6) 0.093(6) 0.047(5) 0.011(4) -0.033(4) -0.048(5)
C226 0.123(12) 0.064(7) 0.057(9) -0.022(6) -0.064(8) 0.042(8)
N25 0.075(2) 0.078(2) 0.117(3) 0.058(2) 0.064(2) 0.0528(18)
O251 0.082(3) 0.195(5) 0.625(14) 0.284(7) 0.182(5) 0.102(3)
O252 0.102(2) 0.0529(15) 0.0746(17) 0.0133(12) 0.0187(15) 0.0440(14)
C3 0.0278(12) 0.0308(12) 0.0282(12) -0.0017(9) 0.0019(9) 0.0032(9)
C31 0.0277(12) 0.0253(11) 0.0299(12) 0.0003(9) 0.0028(9) 0.0030(9)
C32 0.0241(11) 0.0241(11) 0.0316(12) 0.0018(9) 0.0061(9) 0.0024(9)
C33 0.0287(12) 0.0255(11) 0.0306(12) -0.0004(9) 0.0042(9) -0.0011(9)
C34 0.0289(12) 0.0346(12) 0.0365(13) -0.0017(10) 0.0035(10) -0.0042(10)
C35 0.0285(12) 0.0398(14) 0.0383(14) 0.0000(11) 0.0111(10) -0.0024(10)
C36 0.0334(13) 0.0329(12) 0.0288(12) -0.0014(10) 0.0067(10) -0.0003(10)
O32 0.0243(8) 0.0300(8) 0.0313(8) -0.0006(7) 0.0068(7) 0.0036(6)
C321 0.0317(13) 0.0371(13) 0.0333(13) 0.0015(10) 0.0079(10) 0.0121(10)
C322 0.0369(13) 0.0364(13) 0.0359(14) 0.0040(11) 0.0124(11) 0.0092(11)
C323 0.0352(13) 0.0324(13) 0.0433(14) 0.0044(11) 0.0112(11) 0.0045(10)
N324 0.0281(10) 0.0252(10) 0.0416(12) -0.0023(9) 0.0062(9) 0.0029(9)
C325 0.0329(13) 0.0284(12) 0.0303(12) -0.0030(9) -0.0024(10) 0.0059(10)
O325 0.0462(11) 0.0264(9) 0.0537(12) -0.0051(8) 0.0116(9) -0.0010(8)
N35 0.0340(13) 0.0721(18) 0.0465(14) -0.0077(12) 0.0160(11) -0.0122(12)
O351 0.0502(14) 0.134(2) 0.0516(14) -0.0325(15) 0.0274(11) -0.0287(15)
O352 0.0354(12) 0.153(3) 0.0569(15) -0.0239(16) 0.0148(11) -0.0288(15)
C4 0.0277(12) 0.0300(12) 0.0300(12) -0.0039(9) 0.0015(9) -0.0039(9)
C41 0.0259(11) 0.0300(12) 0.0249(11) -0.0027(9) -0.0017(9) 0.0001(9)
C42 0.0250(11) 0.0260(11) 0.0233(11) -0.0041(9) -0.0033(9) 0.0035(9)
C43 0.0249(11) 0.0261(11) 0.0240(11) -0.0032(9) -0.0027(9) 0.0027(9)
C44 0.0340(13) 0.0262(11) 0.0362(13) 0.0009(10) 0.0009(10) 0.0032(10)
C45 0.0319(13) 0.0301(12) 0.0443(15) -0.0028(11) 0.0022(11) 0.0125(10)
C46 0.0267(12) 0.0379(13) 0.0350(13) -0.0044(10) 0.0030(10) 0.0039(10)
O42 0.0307(8) 0.0229(8) 0.0264(8) -0.0029(6) 0.0006(6) 0.0058(6)
C421 0.053(8) 0.057(9) 0.040(8) -0.041(6) -0.033(6) 0.027(6)
C422 0.042(6) 0.056(6) 0.041(5) -0.010(4) 0.007(4) 0.017(5)
C423 0.059(10) 0.100(11) 0.19(2) -0.079(13) 0.054(14) -0.023(9)
C424 0.050(5) 0.033(5) 0.046(6) -0.006(4) 0.017(5) 0.009(4)
C425 0.070(5) 0.030(3) 0.050(4) -0.012(3) 0.008(4) 0.012(3)
C426 0.075(7) 0.119(8) 0.055(5) -0.040(4) -0.014(4) 0.070(6)
N45 0.0445(15) 0.0428(15) 0.0738(19) -0.0014(13) 0.0120(13) 0.0195(11)
O451 0.0807(19) 0.0375(13) 0.177(3) 0.0236(16) 0.053(2) 0.0282(13)
O452 0.0451(13) 0.0565(14) 0.114(2) -0.0039(14) 0.0261(13) 0.0229(11)
C51 0.0265(11) 0.0309(12) 0.0253(11) -0.0026(9) -0.0037(9) 0.0071(9)
C52 0.0298(12) 0.0268(11) 0.0321(12) -0.0055(9) 0.0001(10) 0.0095(9)
C53 0.0287(12) 0.0290(12) 0.0299(12) -0.0041(9) -0.0023(9) 0.0069(9)
C54 0.0344(13) 0.0263(11) 0.0333(13) -0.0048(9) -0.0047(10) 0.0071(10)
C55 0.0348(13) 0.0313(12) 0.0280(12) -0.0060(9) -0.0047(10) 0.0156(10)
C56 0.0288(12) 0.0369(13) 0.0257(12) -0.0033(10) -0.0017(9) 0.0119(10)
O1W 0.0505(12) 0.0339(10) 0.0373(11) -0.0039(9) 0.0059(9) 0.0068(9)
O61 0.115(2) 0.0736(17) 0.0484(14) 0.0156(12) -0.0206(14) -0.0137(16)
C62 0.0512(19) 0.087(3) 0.0518(19) -0.0042(18) 0.0070(15) -0.0143(18)
C63 0.069(3) 0.120(4) 0.090(3) -0.043(3) -0.030(2) 0.028(3)
C64 0.082(3) 0.102(4) 0.075(3) 0.026(2) -0.018(2) 0.016(3)
C65 0.078(3) 0.070(2) 0.065(2) 0.0090(19) -0.022(2) -0.001(2)
O71 0.102(8) 0.045(4) 0.061(6) 0.010(4) 0.009(5) 0.011(4)
O71' 0.093(5) 0.180(14) 0.142(11) -0.089(10) 0.032(7) -0.056(7)
C72 0.085(3) 0.129(5) 0.110(4) -0.029(4) -0.016(3) -0.026(3)
C73 0.133(5) 0.083(3) 0.101(4) -0.017(3) 0.036(3) -0.017(3)
C74 0.133(5) 0.108(4) 0.097(4) 0.013(3) 0.033(3) 0.049(4)
C75 0.053(9) 0.061(8) 0.048(5) 0.004(4) -0.006(5) 0.004(7)
C75' 0.043(4) 0.056(4) 0.063(4) -0.012(3) 0.006(3) -0.024(3)

loop_
_atom_type_symbol
_atom_type_description
_atom_type_scat_dispersion_real
_atom_type_scat_dispersion_imag
_atom_type_scat_source
C C 0.0033 0.0016 'International Tables Vol C Tables 4.2.6.8 and 6.1.1.4'
H H 0.0000 0.0000 'International Tables Vol C Tables 4.2.6.8 and 6.1.1.4'
I I -0.4742 1.8119 'International Tables Vol C Tables 4.2.6.8 and 6.1.1.4'
N N 0.0061 0.0033 'International Tables Vol C Tables 4.2.6.8 and 6.1.1.4'
O O 0.0106 0.0060 'International Tables Vol C Tables 4.2.6.8 and 6.1.1.4'

loop_
_geom_angle_atom_site_label_1
_geom_angle_atom_site_label_2
_geom_angle_atom_site_label_3
_geom_angle
_geom_angle_site_symmetry_1
_geom_angle_site_symmetry_3
_geom_angle_publ_flag
C11 C1 C43 109.23(18) . . ?
C11 C1 H1A 109.8 . . ?
C43 C1 H1A 109.8 . . ?
C11 C1 H1B 109.8 . . ?
C43 C1 H1B 109.8 . . ?
H1A C1 H1B 108.3 . . ?
C16 C11 C12 118.3(2) . . ?
C16 C11 C1 120.7(2) . . ?
C12 C11 C1 120.54(19) . . ?
O12 C12 C13 118.4(2) . . ?
O12 C12 C11 119.29(19) . . ?
C13 C12 C11 122.2(2) . . ?
C14 C13 C12 118.0(2) . . ?
C14 C13 C2 121.8(2) . . ?
C12 C13 C2 119.9(2) . . ?
C15 C14 C13 118.9(2) . . ?
C15 C14 H14 120.5 . . ?
C13 C14 H14 120.5 . . ?
C14 C15 C16 123.3(2) . . ?
C14 C15 N15 118.9(2) . . ?
C16 C15 N15 117.8(2) . . ?
C15 C16 C11 118.5(2) . . ?
C15 C16 H16 120.7 . . ?
C11 C16 H16 120.7 . . ?
C12 O12 C121 112.81(16) . . ?
O12 C121 C122 112.29(18) . . ?
O12 C121 H12A 109.1 . . ?
C122 C121 H12A 109.1 . . ?
O12 C121 H12B 109.1 . . ?
C122 C121 H12B 109.1 . . ?
H12A C121 H12B 107.9 . . ?
C121 C122 C123 112.5(2) . . ?
C121 C122 H12C 109.1 . . ?
C123 C122 H12C 109.1 . . ?
C121 C122 H12D 109.1 . . ?
C123 C122 H12D 109.1 . . ?
H12C C122 H12D 107.8 . . ?
N124 C123 C122 109.3(2) . . ?
N124 C123 H12E 109.8 . . ?
C122 C123 H12E 109.8 . . ?
N124 C123 H12F 109.8 . . ?
C122 C123 H12F 109.8 . . ?
H12E C123 H12F 108.3 . . ?
C125 N124 C123 123.0(2) . . ?
C125 N124 H124 121(2) . . ?
C123 N124 H124 116(2) . . ?
O125 C125 N124 122.4(2) . . ?
O125 C125 C51 121.7(2) . . ?
N124 C125 C51 115.9(2) . . ?
O151 N15 O152 123.8(2) . . ?
O151 N15 C15 118.3(2) . . ?
O152 N15 C15 117.9(3) . . ?
C13 C2 C21 108.67(19) . . ?
C13 C2 H2A 110.0 . . ?
C21 C2 H2A 110.0 . . ?
C13 C2 H2B 110.0 . . ?
C21 C2 H2B 110.0 . . ?
H2A C2 H2B 108.3 . . ?
C26 C21 C22 118.4(2) . . ?
C26 C21 C2 117.6(2) . . ?
C22 C21 C2 123.9(2) . . ?
O22 C22 C21 119.4(2) . . ?
O22 C22 C23 118.4(2) . . ?
C21 C22 C23 122.2(2) . . ?
C24 C23 C22 117.7(2) . . ?
C24 C23 C3 119.5(2) . . ?
C22 C23 C3 122.7(2) . . ?
C25 C24 C23 119.3(2) . . ?
C25 C24 H24 120.4 . . ?
C23 C24 H24 120.4 . . ?
C26 C25 C24 123.3(2) . . ?
C26 C25 N25 118.5(2) . . ?
C24 C25 N25 118.2(3) . . ?
C25 C26 C21 118.8(2) . . ?
C25 C26 H26 120.6 . . ?
C21 C26 H26 120.6 . . ?
C22 O22 C221 113.8(3) . . ?
C22 O22 C224 114.5(3) . . ?
C221 O22 C224 33.1(3) . . ?
C222 C221 O22 112.0(6) . . ?
C222 C221 H22A 109.2 . . ?
O22 C221 H22A 109.2 . . ?
C222 C221 H22B 109.2 . . ?
O22 C221 H22B 109.2 . . ?
H22A C221 H22B 107.9 . . ?
C221 C222 C223 98.8(14) . . ?
C221 C222 H22C 112.0 . . ?
C223 C222 H22C 112.0 . . ?
C221 C222 H22D 112.0 . . ?
C223 C222 H22D 112.0 . . ?
H22C C222 H22D 109.7 . . ?
C222 C223 H22E 109.5 . . ?
C222 C223 H22F 109.5 . . ?
H22E C223 H22F 109.5 . . ?
C222 C223 H22G 109.5 . . ?
H22E C223 H22G 109.5 . . ?
H22F C223 H22G 109.5 . . ?
O22 C224 C225 110.3(6) . . ?
O22 C224 H22H 109.6 . . ?
C225 C224 H22H 109.6 . . ?
O22 C224 H22I 109.6 . . ?
C225 C224 H22I 109.6 . . ?
H22H C224 H22I 108.1 . . ?
C224 C225 C226 103.9(14) . . ?
C224 C225 H22J 111.0 . . ?
C226 C225 H22J 111.0 . . ?
C224 C225 H22K 111.0 . . ?
C226 C225 H22K 111.0 . . ?
H22J C225 H22K 109.0 . . ?
C225 C226 H22L 109.5 . . ?
C225 C226 H22M 109.5 . . ?
H22L C226 H22M 109.5 . . ?
C225 C226 H22N 109.5 . . ?
H22L C226 H22N 109.5 . . ?
H22M C226 H22N 109.5 . . ?
O251 N25 O252 122.9(3) . . ?
O251 N25 C25 117.8(3) . . ?
O252 N25 C25 119.3(3) . . ?
C31 C3 C23 110.53(19) . . ?
C31 C3 H3A 109.5 . . ?
C23 C3 H3A 109.5 . . ?
C31 C3 H3B 109.5 . . ?
C23 C3 H3B 109.5 . . ?
H3A C3 H3B 108.1 . . ?
C36 C31 C32 118.3(2) . . ?
C36 C31 C3 122.6(2) . . ?
C32 C31 C3 119.0(2) . . ?
O32 C32 C31 116.8(2) . . ?
O32 C32 C33 120.2(2) . . ?
C31 C32 C33 122.9(2) . . ?
C34 C33 C32 117.4(2) . . ?
C34 C33 C4 121.1(2) . . ?
C32 C33 C4 121.2(2) . . ?
C35 C34 C33 119.4(2) . . ?
C35 C34 H34 120.3 . . ?
C33 C34 H34 120.3 . . ?
C36 C35 C34 123.3(2) . . ?
C36 C35 N35 118.2(2) . . ?
C34 C35 N35 118.5(2) . . ?
C35 C36 C31 118.2(2) . . ?
C35 C36 H36 120.9 . . ?
C31 C36 H36 120.9 . . ?
C32 O32 C321 113.90(17) . . ?
O32 C321 C322 113.3(2) . . ?
O32 C321 H32A 108.9 . . ?
C322 C321 H32A 108.9 . . ?
O32 C321 H32B 108.9 . . ?
C322 C321 H32B 108.9 . . ?
H32A C321 H32B 107.7 . . ?
C321 C322 C323 110.6(2) . . ?
C321 C322 H32C 109.5 . . ?
C323 C322 H32C 109.5 . . ?
C321 C322 H32D 109.5 . . ?
C323 C322 H32D 109.5 . . ?
H32C C322 H32D 108.1 . . ?
N324 C323 C322 109.9(2) . . ?
N324 C323 H32E 109.7 . . ?
C322 C323 H32E 109.7 . . ?
N324 C323 H32F 109.7 . . ?
C322 C323 H32F 109.7 . . ?
H32E C323 H32F 108.2 . . ?
C325 N324 C323 121.7(2) . . ?
C325 N324 H324 122(2) . . ?
C323 N324 H324 116(2) . . ?
O325 C325 N324 122.0(2) . . ?
O325 C325 C53 122.0(2) . . ?
N324 C325 C53 115.9(2) . . ?
O351 N35 O352 123.4(2) . . ?
O351 N35 C35 118.3(2) . . ?
O352 N35 C35 118.3(2) . . ?
C41 C4 C33 109.46(19) . . ?
C41 C4 H4A 109.8 . . ?
C33 C4 H4A 109.8 . . ?
C41 C4 H4B 109.8 . . ?
C33 C4 H4B 109.8 . . ?
H4A C4 H4B 108.2 . . ?
C46 C41 C42 118.4(2) . . ?
C46 C41 C4 118.8(2) . . ?
C42 C41 C4 122.6(2) . . ?
O42 C42 C43 119.0(2) . . ?
O42 C42 C41 119.2(2) . . ?
C43 C42 C41 121.6(2) . . ?
C44 C43 C42 118.8(2) . . ?
C44 C43 C1 120.3(2) . . ?
C42 C43 C1 120.90(19) . . ?
C45 C44 C43 119.0(2) . . ?
C45 C44 H44 120.5 . . ?
C43 C44 H44 120.5 . . ?
C46 C45 C44 122.6(2) . . ?
C46 C45 N45 118.9(2) . . ?
C44 C45 N45 118.5(2) . . ?
C45 C46 C41 119.6(2) . . ?
C45 C46 H46 120.2 . . ?
C41 C46 H46 120.2 . . ?
C42 O42 C424 111.4(7) . . ?
C42 O42 C421 118.1(9) . . ?
C424 O42 C421 7.2(14) . . ?
C422 C421 O42 114.8(13) . . ?
C422 C421 H42A 108.6 . . ?
O42 C421 H42A 108.6 . . ?
C422 C421 H42B 108.6 . . ?
O42 C421 H42B 108.6 . . ?
H42A C421 H42B 107.5 . . ?
C423 C422 C421 136.0(15) . . ?
C423 C422 H42C 103.2 . . ?
C421 C422 H42C 103.2 . . ?
C423 C422 H42D 103.2 . . ?
C421 C422 H42D 103.2 . . ?
H42C C422 H42D 105.1 . . ?
C422 C423 H42E 109.5 . . ?
C422 C423 H42F 109.5 . . ?
H42E C423 H42F 109.5 . . ?
C422 C423 H42G 109.5 . . ?
H42E C423 H42G 109.5 . . ?
H42F C423 H42G 109.5 . . ?
O42 C424 C425 105.8(9) . . ?
O42 C424 H42H 110.6 . . ?
C425 C424 H42H 110.6 . . ?
O42 C424 H42I 110.6 . . ?
C425 C424 H42I 110.6 . . ?
H42H C424 H42I 108.7 . . ?
C426 C425 C424 123.7(8) . . ?
C426 C425 H42J 106.4 . . ?
C424 C425 H42J 106.4 . . ?
C426 C425 H42K 106.4 . . ?
C424 C425 H42K 106.4 . . ?
H42J C425 H42K 106.5 . . ?
C425 C426 H42L 109.5 . . ?
C425 C426 H42M 109.5 . . ?
H42L C426 H42M 109.5 . . ?
C425 C426 H42N 109.5 . . ?
H42L C426 H42N 109.5 . . ?
H42M C426 H42N 109.5 . . ?
O451 N45 O452 123.0(3) . . ?
O451 N45 C45 118.8(2) . . ?
O452 N45 C45 118.2(3) . . ?
C52 C51 C56 119.0(2) . . ?
C52 C51 C125 121.4(2) . . ?
C56 C51 C125 119.5(2) . . ?
C53 C52 C51 121.4(2) . . ?
C53 C52 H52 119.3 . . ?
C51 C52 H52 119.3 . . ?
C52 C53 C54 119.3(2) . . ?
C52 C53 C325 121.7(2) . . ?
C54 C53 C325 119.0(2) . . ?
C55 C54 C53 119.1(2) . . ?
C55 C54 H54 120.4 . . ?
C53 C54 H54 120.4 . . ?
C56 C55 C54 121.6(2) . . ?
C56 C55 I1 119.87(18) . . ?
C54 C55 I1 118.52(18) . . ?
C55 C56 C51 119.4(2) . . ?
C55 C56 H56 120.3 . . ?
C51 C56 H56 120.3 . . ?
H1WA O1W H1WB 109(4) . . ?
C65 O61 C62 110.6(3) . . ?
O61 C62 C63 105.2(3) . . ?
O61 C62 H62A 110.7 . . ?
C63 C62 H62A 110.7 . . ?
O61 C62 H62B 110.7 . . ?
C63 C62 H62B 110.7 . . ?
H62A C62 H62B 108.8 . . ?
C62 C63 C64 104.2(3) . . ?
C62 C63 H63A 110.9 . . ?
C64 C63 H63A 110.9 . . ?
C62 C63 H63B 110.9 . . ?
C64 C63 H63B 110.9 . . ?
H63A C63 H63B 108.9 . . ?
C65 C64 C63 102.6(4) . . ?
C65 C64 H64A 111.2 . . ?
C63 C64 H64A 111.2 . . ?
C65 C64 H64B 111.2 . . ?
C63 C64 H64B 111.2 . . ?
H64A C64 H64B 109.2 . . ?
O61 C65 C64 106.3(3) . . ?
O61 C65 H65A 110.5 . . ?
C64 C65 H65A 110.5 . . ?
O61 C65 H65B 110.5 . . ?
C64 C65 H65B 110.5 . . ?
H65A C65 H65B 108.7 . . ?
C72 O71 C75 102.1(8) . . ?
C75' O71' C72 104.3(7) . . ?
O71 C72 C73 106.4(7) . . ?
O71 C72 O71' 29.2(5) . . ?
C73 C72 O71' 99.3(6) . . ?
O71 C72 H72A 110.5 . . ?
C73 C72 H72A 110.5 . . ?
O71' C72 H72A 137.4 . . ?
O71 C72 H72B 110.5 . . ?
C73 C72 H72B 110.5 . . ?
O71' C72 H72B 87.5 . . ?
H72A C72 H72B 108.6 . . ?
O71 C72 H72C 130.1 . . ?
C73 C72 H72C 111.9 . . ?
O71' C72 H72C 111.9 . . ?
H72A C72 H72C 84.9 . . ?
H72B C72 H72C 25.6 . . ?
O71 C72 H72D 83.2 . . ?
C73 C72 H72D 111.9 . . ?
O71' C72 H72D 111.9 . . ?
H72A C72 H72D 28.6 . . ?
H72B C72 H72D 129.0 . . ?
H72C C72 H72D 109.6 . . ?
C72 C73 C74 105.2(4) . . ?
C72 C73 H73A 110.7 . . ?
C74 C73 H73A 110.7 . . ?
C72 C73 H73B 110.7 . . ?
C74 C73 H73B 110.7 . . ?
H73A C73 H73B 108.8 . . ?
C75 C74 C73 99.0(6) . . ?
C75 C74 C75' 32.5(6) . . ?
C73 C74 C75' 107.1(5) . . ?
C75 C74 H74A 112.0 . . ?
C73 C74 H74A 112.0 . . ?
C75' C74 H74A 131.4 . . ?
C75 C74 H74B 112.0 . . ?
C73 C74 H74B 112.0 . . ?
C75' C74 H74B 79.9 . . ?
H74A C74 H74B 109.6 . . ?
C75 C74 H74C 140.1 . . ?
C73 C74 H74C 110.3 . . ?
C75' C74 H74C 110.3 . . ?
H74A C74 H74C 82.0 . . ?
H74B C74 H74C 31.9 . . ?
C75 C74 H74D 84.7 . . ?
C73 C74 H74D 110.3 . . ?
C75' C74 H74D 110.3 . . ?
H74A C74 H74D 28.5 . . ?
H74B C74 H74D 130.8 . . ?
H74C C74 H74D 108.5 . . ?
C74 C75 O71 104.6(10) . . ?
C74 C75 H75A 110.8 . . ?
O71 C75 H75A 110.8 . . ?
C74 C75 H75B 110.8 . . ?
O71 C75 H75B 110.8 . . ?
H75A C75 H75B 108.9 . . ?
O71' C75' C74 96.2(7) . . ?
O71' C75' H75C 112.5 . . ?
C74 C75' H75C 112.5 . . ?
O71' C75' H75D 112.5 . . ?
C74 C75' H75D 112.5 . . ?
H75C C75' H75D 110.0 . . ?

loop_
_geom_bond_atom_site_label_1
_geom_bond_atom_site_label_2
_geom_bond_distance
_geom_bond_site_symmetry_2
_geom_bond_publ_flag
I1 C55 2.108(2) . ?
C1 C11 1.518(3) . ?
C1 C43 1.527(3) . ?
C1 H1A 0.9900 . ?
C1 H1B 0.9900 . ?
C11 C16 1.397(3) . ?
C11 C12 1.404(3) . ?
C12 O12 1.380(3) . ?
C12 C13 1.401(3) . ?
C13 C14 1.401(3) . ?
C13 C2 1.519(3) . ?
C14 C15 1.378(4) . ?
C14 H14 0.9500 . ?
C15 C16 1.388(4) . ?
C15 N15 1.478(3) . ?
C16 H16 0.9500 . ?
O12 C121 1.454(3) . ?
C121 C122 1.524(3) . ?
C121 H12A 0.9900 . ?
C121 H12B 0.9900 . ?
C122 C123 1.529(3) . ?
C122 H12C 0.9900 . ?
C122 H12D 0.9900 . ?
C123 N124 1.457(3) . ?
C123 H12E 0.9900 . ?
C123 H12F 0.9900 . ?
N124 C125 1.347(3) . ?
N124 H124 0.83(3) . ?
C125 O125 1.232(3) . ?
C125 C51 1.506(3) . ?
N15 O151 1.222(3) . ?
N15 O152 1.226(3) . ?
C2 C21 1.524(3) . ?
C2 H2A 0.9900 . ?
C2 H2B 0.9900 . ?
C21 C26 1.394(3) . ?
C21 C22 1.402(3) . ?
C22 O22 1.388(3) . ?
C22 C23 1.407(3) . ?
C23 C24 1.394(3) . ?
C23 C3 1.530(3) . ?
C24 C25 1.380(4) . ?
C24 H24 0.9500 . ?
C25 C26 1.375(4) . ?
C25 N25 1.469(4) . ?
C26 H26 0.9500 . ?
O22 C221 1.469(6) . ?
O22 C224 1.484(7) . ?
C221 C222 1.437(12) . ?
C221 H22A 0.9900 . ?
C221 H22B 0.9900 . ?
C222 C223 1.72(3) . ?
C222 H22C 0.9900 . ?
C222 H22D 0.9900 . ?
C223 H22E 0.9800 . ?
C223 H22F 0.9800 . ?
C223 H22G 0.9800 . ?
C224 C225 1.485(12) . ?
C224 H22H 0.9900 . ?
C224 H22I 0.9900 . ?
C225 C226 1.59(3) . ?
C225 H22J 0.9900 . ?
C225 H22K 0.9900 . ?
C226 H22L 0.9800 . ?
C226 H22M 0.9800 . ?
C226 H22N 0.9800 . ?
N25 O251 1.172(6) . ?
N25 O252 1.216(4) . ?
C3 C31 1.513(3) . ?
C3 H3A 0.9900 . ?
C3 H3B 0.9900 . ?
C31 C36 1.399(3) . ?
C31 C32 1.399(3) . ?
C32 O32 1.378(3) . ?
C32 C33 1.407(3) . ?
C33 C34 1.388(3) . ?
C33 C4 1.523(3) . ?
C34 C35 1.387(4) . ?
C34 H34 0.9500 . ?
C35 C36 1.386(4) . ?
C35 N35 1.478(3) . ?
C36 H36 0.9500 . ?
O32 C321 1.454(3) . ?
C321 C322 1.520(4) . ?
C321 H32A 0.9900 . ?
C321 H32B 0.9900 . ?
C322 C323 1.525(3) . ?
C322 H32C 0.9900 . ?
C322 H32D 0.9900 . ?
C323 N324 1.458(3) . ?
C323 H32E 0.9900 . ?
C323 H32F 0.9900 . ?
N324 C325 1.340(3) . ?
N324 H324 0.82(3) . ?
C325 O325 1.229(3) . ?
C325 C53 1.508(3) . ?
N35 O351 1.219(3) . ?
N35 O352 1.222(3) . ?
C4 C41 1.522(3) . ?
C4 H4A 0.9900 . ?
C4 H4B 0.9900 . ?
C41 C46 1.388(3) . ?
C41 C42 1.408(3) . ?
C42 O42 1.378(3) . ?
C42 C43 1.401(3) . ?
C43 C44 1.393(3) . ?
C44 C45 1.387(4) . ?
C44 H44 0.9500 . ?
C45 C46 1.377(4) . ?
C45 N45 1.473(3) . ?
C46 H46 0.9500 . ?
O42 C424 1.443(14) . ?
O42 C421 1.460(16) . ?
C421 C422 1.43(2) . ?
C421 H42A 0.9900 . ?
C421 H42B 0.9900 . ?
C422 C423 1.12(3) . ?
C422 H42C 0.9900 . ?
C422 H42D 0.9900 . ?
C423 H42E 0.9800 . ?
C423 H42F 0.9800 . ?
C423 H42G 0.9800 . ?
C424 C425 1.517(17) . ?
C424 H42H 0.9900 . ?
C424 H42I 0.9900 . ?
C425 C426 1.464(14) . ?
C425 H42J 0.9900 . ?
C425 H42K 0.9900 . ?
C426 H42L 0.9800 . ?
C426 H42M 0.9800 . ?
C426 H42N 0.9800 . ?
N45 O451 1.215(4) . ?
N45 O452 1.220(3) . ?
C51 C52 1.396(3) . ?
C51 C56 1.397(3) . ?
C52 C53 1.389(4) . ?
C52 H52 0.9500 . ?
C53 C54 1.397(3) . ?
C54 C55 1.392(4) . ?
C54 H54 0.9500 . ?
C55 C56 1.385(4) . ?
C56 H56 0.9500 . ?
O1W H1WA 0.82(4) . ?
O1W H1WB 0.81(4) . ?
O61 C65 1.413(5) . ?
O61 C62 1.438(4) . ?
C62 C63 1.478(6) . ?
C62 H62A 0.9900 . ?
C62 H62B 0.9900 . ?
C63 C64 1.503(7) . ?
C63 H63A 0.9900 . ?
C63 H63B 0.9900 . ?
C64 C65 1.500(5) . ?
C64 H64A 0.9900 . ?
C64 H64B 0.9900 . ?
C65 H65A 0.9900 . ?
C65 H65B 0.9900 . ?
O71 C72 1.257(11) . ?
O71 C75 1.483(16) . ?
O71' C75' 1.412(11) . ?
O71' C72 1.663(14) . ?
C72 C73 1.505(8) . ?
C72 H72A 0.9900 . ?
C72 H72B 0.9900 . ?
C72 H72C 0.9900 . ?
C72 H72D 0.9900 . ?
C73 C74 1.505(8) . ?
C73 H73A 0.9900 . ?
C73 H73B 0.9900 . ?
C74 C75 1.465(13) . ?
C74 C75' 1.518(8) . ?
C74 H74A 0.9900 . ?
C74 H74B 0.9900 . ?
C74 H74C 0.9900 . ?
C74 H74D 0.9900 . ?
C75 H75A 0.9900 . ?
C75 H75B 0.9900 . ?
C75' H75C 0.9900 . ?
C75' H75D 0.9900 . ?

loop_
_geom_hbond_atom_site_label_D
_geom_hbond_atom_site_label_H
_geom_hbond_atom_site_label_A
_geom_hbond_distance_DH
_geom_hbond_distance_HA
_geom_hbond_distance_DA
_geom_hbond_angle_DHA
_geom_hbond_site_symmetry_A
O1W H1WB O22 0.81(4) 2.23(4) 3.015(3) 166(4) .
O1W H1WA O61 0.82(4) 1.90(4) 2.713(3) 174(4) .
N124 H124 O1W 0.83(3) 2.31(3) 3.127(3) 170(3) .
N324 H324 O1W 0.82(3) 2.32(3) 3.127(3) 171(3) .

loop_
_geom_torsion_atom_site_label_1
_geom_torsion_atom_site_label_2
_geom_torsion_atom_site_label_3
_geom_torsion_atom_site_label_4
_geom_torsion
_geom_torsion_site_symmetry_1
_geom_torsion_site_symmetry_2
_geom_torsion_site_symmetry_3
_geom_torsion_site_symmetry_4
_geom_torsion_publ_flag
C43 C1 C11 C16 -95.3(2) . . . . ?
C43 C1 C11 C12 76.9(3) . . . . ?
C16 C11 C12 O12 -175.61(19) . . . . ?
C1 C11 C12 O12 12.0(3) . . . . ?
C16 C11 C12 C13 9.4(3) . . . . ?
C1 C11 C12 C13 -163.0(2) . . . . ?
O12 C12 C13 C14 176.01(19) . . . . ?
C11 C12 C13 C14 -8.9(3) . . . . ?
O12 C12 C13 C2 -9.8(3) . . . . ?
C11 C12 C13 C2 165.3(2) . . . . ?
C12 C13 C14 C15 1.9(3) . . . . ?
C2 C13 C14 C15 -172.2(2) . . . . ?
C13 C14 C15 C16 4.7(3) . . . . ?
C13 C14 C15 N15 -177.7(2) . . . . ?
C14 C15 C16 C11 -4.3(3) . . . . ?
N15 C15 C16 C11 178.1(2) . . . . ?
C12 C11 C16 C15 -2.7(3) . . . . ?
C1 C11 C16 C15 169.7(2) . . . . ?
C13 C12 O12 C121 -105.8(2) . . . . ?
C11 C12 O12 C121 79.0(2) . . . . ?
C12 O12 C121 C122 78.7(2) . . . . ?
O12 C121 C122 C123 178.58(18) . . . . ?
C121 C122 C123 N124 -58.4(3) . . . . ?
C122 C123 N124 C125 159.6(2) . . . . ?
C123 N124 C125 O125 8.1(4) . . . . ?
C123 N124 C125 C51 -169.9(2) . . . . ?
C14 C15 N15 O151 -167.6(2) . . . . ?
C16 C15 N15 O151 10.1(3) . . . . ?
C14 C15 N15 O152 13.9(3) . . . . ?
C16 C15 N15 O152 -168.4(2) . . . . ?
C14 C13 C2 C21 105.8(2) . . . . ?
C12 C13 C2 C21 -68.2(3) . . . . ?
C13 C2 C21 C26 -61.7(3) . . . . ?
C13 C2 C21 C22 114.1(2) . . . . ?
C26 C21 C22 O22 -175.5(2) . . . . ?
C2 C21 C22 O22 8.7(3) . . . . ?
C26 C21 C22 C23 6.3(3) . . . . ?
C2 C21 C22 C23 -169.5(2) . . . . ?
O22 C22 C23 C24 179.4(2) . . . . ?
C21 C22 C23 C24 -2.4(3) . . . . ?
O22 C22 C23 C3 -2.5(3) . . . . ?
C21 C22 C23 C3 175.7(2) . . . . ?
C22 C23 C24 C25 -3.0(4) . . . . ?
C3 C23 C24 C25 178.9(2) . . . . ?
C23 C24 C25 C26 4.6(4) . . . . ?
C23 C24 C25 N25 -177.3(3) . . . . ?
C24 C25 C26 C21 -0.6(4) . . . . ?
N25 C25 C26 C21 -178.7(3) . . . . ?
C22 C21 C26 C25 -4.8(4) . . . . ?
C2 C21 C26 C25 171.3(2) . . . . ?
C21 C22 O22 C221 72.5(5) . . . . ?
C23 C22 O22 C221 -109.3(4) . . . . ?
C21 C22 O22 C224 108.8(4) . . . . ?
C23 C22 O22 C224 -72.9(5) . . . . ?
C22 O22 C221 C222 73.2(7) . . . . ?
C224 O22 C221 C222 -25.7(7) . . . . ?
O22 C221 C222 C223 169.0(10) . . . . ?
C22 O22 C224 C225 -82.8(7) . . . . ?
C221 O22 C224 C225 13.7(7) . . . . ?
O22 C224 C225 C226 174.4(9) . . . . ?
C26 C25 N25 O251 160.2(6) . . . . ?
C24 C25 N25 O251 -18.0(7) . . . . ?
C26 C25 N25 O252 -18.6(5) . . . . ?
C24 C25 N25 O252 163.2(3) . . . . ?
C24 C23 C3 C31 45.4(3) . . . . ?
C22 C23 C3 C31 -132.7(2) . . . . ?
C23 C3 C31 C36 -105.3(3) . . . . ?
C23 C3 C31 C32 70.2(3) . . . . ?
C36 C31 C32 O32 -176.1(2) . . . . ?
C3 C31 C32 O32 8.2(3) . . . . ?
C36 C31 C32 C33 8.3(3) . . . . ?
C3 C31 C32 C33 -167.4(2) . . . . ?
O32 C32 C33 C34 177.9(2) . . . . ?
C31 C32 C33 C34 -6.6(3) . . . . ?
O32 C32 C33 C4 -8.6(3) . . . . ?
C31 C32 C33 C4 166.8(2) . . . . ?
C32 C33 C34 C35 0.6(4) . . . . ?
C4 C33 C34 C35 -172.9(2) . . . . ?
C33 C34 C35 C36 3.6(4) . . . . ?
C33 C34 C35 N35 -178.9(2) . . . . ?
C34 C35 C36 C31 -1.9(4) . . . . ?
N35 C35 C36 C31 -179.4(2) . . . . ?
C32 C31 C36 C35 -3.9(3) . . . . ?
C3 C31 C36 C35 171.6(2) . . . . ?
C31 C32 O32 C321 109.0(2) . . . . ?
C33 C32 O32 C321 -75.3(3) . . . . ?
C32 O32 C321 C322 -60.1(3) . . . . ?
O32 C321 C322 C323 178.4(2) . . . . ?
C321 C322 C323 N324 63.1(3) . . . . ?
C322 C323 N324 C325 -170.7(2) . . . . ?
C323 N324 C325 O325 -2.0(4) . . . . ?
C323 N324 C325 C53 177.2(2) . . . . ?
C36 C35 N35 O351 -1.2(4) . . . . ?
C34 C35 N35 O351 -178.8(3) . . . . ?
C36 C35 N35 O352 178.1(3) . . . . ?
C34 C35 N35 O352 0.5(4) . . . . ?
C34 C33 C4 C41 112.3(2) . . . . ?
C32 C33 C4 C41 -60.9(3) . . . . ?
C33 C4 C41 C46 -65.2(3) . . . . ?
C33 C4 C41 C42 111.3(2) . . . . ?
C46 C41 C42 O42 178.7(2) . . . . ?
C4 C41 C42 O42 2.3(3) . . . . ?
C46 C41 C42 C43 2.4(3) . . . . ?
C4 C41 C42 C43 -174.0(2) . . . . ?
O42 C42 C43 C44 -178.2(2) . . . . ?
C41 C42 C43 C44 -1.9(3) . . . . ?
O42 C42 C43 C1 0.1(3) . . . . ?
C41 C42 C43 C1 176.4(2) . . . . ?
C11 C1 C43 C44 48.1(3) . . . . ?
C11 C1 C43 C42 -130.1(2) . . . . ?
C42 C43 C44 C45 0.2(4) . . . . ?
C1 C43 C44 C45 -178.0(2) . . . . ?
C43 C44 C45 C46 0.8(4) . . . . ?
C43 C44 C45 N45 179.6(2) . . . . ?
C44 C45 C46 C41 -0.2(4) . . . . ?
N45 C45 C46 C41 -179.0(2) . . . . ?
C42 C41 C46 C45 -1.4(4) . . . . ?
C4 C41 C46 C45 175.2(2) . . . . ?
C43 C42 O42 C424 -93.9(5) . . . . ?
C41 C42 O42 C424 89.8(5) . . . . ?
C43 C42 O42 C421 -91.2(10) . . . . ?
C41 C42 O42 C421 92.4(10) . . . . ?
C42 O42 C421 C422 152.2(13) . . . . ?
C424 O42 C421 C422 173(11) . . . . ?
O42 C421 C422 C423 22(3) . . . . ?
C42 O42 C424 C425 -174.9(6) . . . . ?
C421 O42 C424 C425 24(9) . . . . ?
O42 C424 C425 C426 -34.8(13) . . . . ?
C46 C45 N45 O451 170.1(3) . . . . ?
C44 C45 N45 O451 -8.7(5) . . . . ?
C46 C45 N45 O452 -9.6(4) . . . . ?
C44 C45 N45 O452 171.6(3) . . . . ?
O125 C125 C51 C52 -164.6(2) . . . . ?
N124 C125 C51 C52 13.4(3) . . . . ?
O125 C125 C51 C56 13.2(3) . . . . ?
N124 C125 C51 C56 -168.8(2) . . . . ?
C56 C51 C52 C53 2.8(4) . . . . ?
C125 C51 C52 C53 -179.4(2) . . . . ?
C51 C52 C53 C54 -1.4(4) . . . . ?
C51 C52 C53 C325 -179.9(2) . . . . ?
O325 C325 C53 C52 168.1(2) . . . . ?
N324 C325 C53 C52 -11.1(3) . . . . ?
O325 C325 C53 C54 -10.4(4) . . . . ?
N324 C325 C53 C54 170.4(2) . . . . ?
C52 C53 C54 C55 -1.1(4) . . . . ?
C325 C53 C54 C55 177.4(2) . . . . ?
C53 C54 C55 C56 2.3(4) . . . . ?
C53 C54 C55 I1 -177.88(17) . . . . ?
C54 C55 C56 C51 -0.9(4) . . . . ?
I1 C55 C56 C51 179.28(17) . . . . ?
C52 C51 C56 C55 -1.6(3) . . . . ?
C125 C51 C56 C55 -179.5(2) . . . . ?
C65 O61 C62 C63 12.6(5) . . . . ?
O61 C62 C63 C64 -28.5(5) . . . . ?
C62 C63 C64 C65 33.1(5) . . . . ?
C62 O61 C65 C64 8.6(5) . . . . ?
C63 C64 C65 O61 -25.8(5) . . . . ?
C75 O71 C72 C73 -43.1(13) . . . . ?
C75 O71 C72 O71' 36.5(12) . . . . ?
C75' O71' C72 O71 -70.1(14) . . . . ?
C75' O71' C72 C73 36.8(11) . . . . ?
O71 C72 C73 C74 24.0(8) . . . . ?
O71' C72 C73 C74 -5.1(7) . . . . ?
C72 C73 C74 C75 6.8(9) . . . . ?
C72 C73 C74 C75' -25.6(7) . . . . ?
C73 C74 C75 O71 -30.8(14) . . . . ?
C75' C74 C75 O71 77.0(13) . . . . ?
C72 O71 C75 C74 49.1(17) . . . . ?
C72 O71' C75' C74 -50.4(11) . . . . ?
C75 C74 C75' O71' -31.0(12) . . . . ?
C73 C74 C75' O71' 48.7(11) . . . . ?
